data_4327165
loop_
_publ_author_name
'Manuel Jim\'enez-Tenorio'
'M. Carmen Puerta'
'Pedro Valerga'

_publ_contact_author_address
;
Departamento de CMIM y Qu\'imica Inorg\'anica
Universidad de C\'adiz
Facultad de Ciencias
Campus Universitario del R\'io San Pedro
11510. Puerto Real. SPAIN.
;
_publ_contact_author_email carmen.puerta@uca.es
_publ_contact_author_fax '34 (956) 016288'
_publ_contact_author_name 'M. Carmen Puerta'
_publ_contact_author_phone '34 (956) 016350'
_publ_section_title
;
 Facile O-H Bond Activation in Alcohols by [Cp*RuCl(iPr2PSX)] (X =
 Pyridyl, Quinolyl): a Route to Ruthenium(IV) Hydrido(alkoxo) Derivatives
;
_journal_name_full 'Inorganic Chemistry'
_journal_page_first 12399
_journal_page_last 12401
_journal_paper_doi 10.1021/ic201912b
_journal_volume 50
_journal_year 2011
_chemical_formula_moiety 'C15 H19 N Ru S, C24 H20 B'
_chemical_formula_sum 'C39 H39 B N Ru S'
_chemical_formula_weight 665.65
_chemical_name_systematic
;
<i>bis</i>{\h^5^-Pentamethylcyclopentadienyl-
(\m-pyridine-2-thiolate-\k^2^ N,S)-ruthenium (III)} tetraphenylborate
;
_space_group_IT_number 13
_symmetry_cell_setting monoclinic
_symmetry_Int_Tables_number 13
_symmetry_space_group_name_Hall '-P 2yac'
_symmetry_space_group_name_H-M 'P 1 2/n 1'
_atom_sites_solution_hydrogens geom
_atom_sites_solution_primary vecmap
_atom_sites_solution_secondary difmap
_audit_creation_method SHELXL-97
_cell_angle_alpha 90.00
_cell_angle_beta 96.89(3)
_cell_angle_gamma 90.00
_cell_formula_units_Z 4
_cell_length_a 12.003(2)
_cell_length_b 13.933(3)
_cell_length_c 19.372(4)
_cell_measurement_reflns_used 4457
_cell_measurement_temperature 100(2)
_cell_measurement_theta_max 27.025
_cell_measurement_theta_min 2.249
_cell_volume 3216.3(11)
_computing_cell_refinement 'SAINT (Bruker, 2001)'
_computing_data_collection 'SMART (Bruker, 2001)'
_computing_data_reduction 'SAINT (Bruker, 2001)'
_computing_molecular_graphics 'ORTEP-3 vers. 1.08 (Farrugia, 2005)'
_computing_publication_material 'SHELXTL (Sheldrick, 2001)'
_computing_structure_refinement 'SHELXTL (Sheldrick, 2001)'
_computing_structure_solution 'SHELXTL (Sheldrick, 2001)'
_diffrn_ambient_temperature 100(2)
_diffrn_measured_fraction_theta_full 0.923
_diffrn_measured_fraction_theta_max 0.923
_diffrn_measurement_device_type 'Bruker SMART APEX CCD area detector'
_diffrn_measurement_method '1700 omega scan frames, 0.3 deg, 10 sec'
_diffrn_radiation_monochromator graphite
_diffrn_radiation_probe x-ray
_diffrn_radiation_type MoK\a
_diffrn_radiation_wavelength 0.71073
_diffrn_reflns_av_R_equivalents 0.0522
_diffrn_reflns_av_sigmaI/netI 0.0530
_diffrn_reflns_limit_h_max 15
_diffrn_reflns_limit_h_min -15
_diffrn_reflns_limit_k_max 12
_diffrn_reflns_limit_k_min -17
_diffrn_reflns_limit_l_max 24
_diffrn_reflns_limit_l_min -23
_diffrn_reflns_number 22652
_diffrn_reflns_theta_full 27.00
_diffrn_reflns_theta_max 27.00
_diffrn_reflns_theta_min 1.46
_diffrn_source 'fine-focus sealed tube'
_diffrn_source_type 'Bruker SMART APEX'
_diffrn_standards_decay_% -0.0013
_diffrn_standards_number 0
_exptl_absorpt_coefficient_mu 0.581
_exptl_absorpt_correction_T_max 0.951
_exptl_absorpt_correction_T_min 0.885
_exptl_absorpt_correction_type multi-scan
_exptl_absorpt_process_details '(SADABS; Sheldrick, 2004)'
_exptl_crystal_colour green
_exptl_crystal_density_diffrn 1.375
_exptl_crystal_description prism
_exptl_crystal_F_000 1380
_exptl_crystal_size_max 0.20
_exptl_crystal_size_mid 0.18
_exptl_crystal_size_min 0.08
_refine_diff_density_max 1.132
_refine_diff_density_min -0.576
_refine_diff_density_rms 0.103
_refine_ls_extinction_method none
_refine_ls_goodness_of_fit_ref 1.066
_refine_ls_hydrogen_treatment constr
_refine_ls_matrix_type full
_refine_ls_number_parameters 393
_refine_ls_number_reflns 6492
_refine_ls_number_restraints 0
_refine_ls_restrained_S_all 1.066
_refine_ls_R_factor_all 0.0704
_refine_ls_R_factor_gt 0.0600
_refine_ls_shift/su_max 0.001
_refine_ls_shift/su_mean 0.000
_refine_ls_structure_factor_coef Fsqd
_refine_ls_weighting_details 'calc w=1/[\s^2^(Fo^2^)+(0.0514P)^2^+10.6434P] where P=(Fo^2^+2Fc^2^)/3'
_refine_ls_weighting_scheme calc
_refine_ls_wR_factor_gt 0.1336
_refine_ls_wR_factor_ref 0.1393
_reflns_number_gt 5736
_reflns_number_total 6492
_reflns_threshold_expression >2sigma(I)
_cod_data_source_file ic201912b_si_002.cif
_cod_data_source_block pv1025
_cod_original_cell_volume 3216.4(11)
_cod_original_sg_symbol_H-M 'P 2/n'
_cod_database_code 4327165

loop_
_symmetry_equiv_pos_as_xyz
'x, y, z'
'-x+1/2, y, -z+1/2'
'-x, -y, -z'
'x-1/2, -y, z-1/2'

loop_
_atom_site_label
_atom_site_type_symbol
_atom_site_fract_x
_atom_site_fract_y
_atom_site_fract_z
_atom_site_U_iso_or_equiv
_atom_site_adp_type
_atom_site_occupancy
_atom_site_symmetry_multiplicity
_atom_site_calc_flag
_atom_site_refinement_flags
Ru1 Ru 0.82783(3) 0.73288(2) 0.798907(17) 0.02049(12) Uani 1 1 d .
S1 S 0.63501(9) 0.74966(8) 0.82220(5) 0.0229(2) Uani 1 1 d .
N1 N 0.8584(3) 0.8794(3) 0.7695(2) 0.0334(10) Uani 1 1 d .
C1 C 0.9563(4) 0.7320(3) 0.8725(2) 0.0280(10) Uani 1 1 d .
C2 C 0.8554(4) 0.6925(3) 0.9057(2) 0.0278(10) Uani 1 1 d .
C3 C 0.8293(4) 0.6074(3) 0.8682(2) 0.0270(10) Uani 1 1 d .
C4 C 0.9145(4) 0.5964(3) 0.8115(2) 0.0285(10) Uani 1 1 d .
C5 C 0.9941(4) 0.6734(4) 0.8141(2) 0.0310(11) Uani 1 1 d .
C6 C 1.0121(4) 0.8202(4) 0.8944(3) 0.0402(13) Uani 1 1 d .
H6A H 1.0726 0.8069 0.9302 0.060 Uiso 1 1 calc R
H6B H 0.9596 0.8630 0.9121 0.060 Uiso 1 1 calc R
H6C H 1.0413 0.8495 0.8555 0.060 Uiso 1 1 calc R
C7 C 0.7914(4) 0.7272(4) 0.9722(2) 0.0344(11) Uani 1 1 d .
H7A H 0.7148 0.7059 0.9655 0.052 Uiso 1 1 calc R
H7B H 0.7934 0.7959 0.9754 0.052 Uiso 1 1 calc R
H7C H 0.8288 0.7000 1.0143 0.052 Uiso 1 1 calc R
C8 C 0.7350(4) 0.5394(3) 0.8917(3) 0.0356(12) Uani 1 1 d .
H8A H 0.7635 0.5068 0.9338 0.053 Uiso 1 1 calc R
H8B H 0.7136 0.4931 0.8559 0.053 Uiso 1 1 calc R
H8C H 0.6708 0.5771 0.8997 0.053 Uiso 1 1 calc R
C9 C 0.9279(5) 0.5133(4) 0.7619(3) 0.0405(13) Uani 1 1 d .
H9A H 0.9495 0.5378 0.7191 0.061 Uiso 1 1 calc R
H9B H 0.8580 0.4796 0.7526 0.061 Uiso 1 1 calc R
H9C H 0.9847 0.4702 0.7827 0.061 Uiso 1 1 calc R
C10 C 1.1017(4) 0.6844(4) 0.7673(3) 0.0419(13) Uani 1 1 d .
H10A H 1.1665 0.6530 0.7911 0.063 Uiso 1 1 calc R
H10B H 1.1179 0.7511 0.7614 0.063 Uiso 1 1 calc R
H10C H 1.0825 0.6552 0.7226 0.063 Uiso 1 1 calc R
C11 C 0.8855(4) 0.8729(4) 0.6994(2) 0.0325(11) Uani 1 1 d .
C12 C 0.9177(4) 0.9484(3) 0.6572(3) 0.0313(11) Uani 1 1 d .
H12 H 0.9358 0.9388 0.6123 0.038 Uiso 1 1 calc R
C13 C 0.9199(4) 1.0387(4) 0.6887(3) 0.0407(13) Uani 1 1 d .
H13 H 0.9383 1.0930 0.6645 0.049 Uiso 1 1 calc R
C14 C 0.8929(4) 1.0473(4) 0.7605(3) 0.0391(13) Uani 1 1 d .
H14 H 0.8961 1.1076 0.7811 0.047 Uiso 1 1 calc R
C15 C 0.8613(4) 0.9652(3) 0.8008(3) 0.0361(12) Uani 1 1 d .
H15 H 0.8442 0.9722 0.8461 0.043 Uiso 1 1 calc R
C16 C 0.3567(4) 0.7455(3) 0.0771(2) 0.0273(10) Uani 1 1 d .
C17 C 0.4715(4) 0.7586(3) 0.0567(2) 0.0294(10) Uani 1 1 d .
H17 H 0.4818 0.7739 0.0111 0.035 Uiso 1 1 calc R
C18 C 0.5529(4) 0.7488(3) 0.1018(2) 0.0295(10) Uani 1 1 d .
H18 H 0.6269 0.7556 0.0929 0.035 Uiso 1 1 calc R
C19 C 0.5216(4) 0.7253(3) 0.1707(2) 0.0314(11) Uani 1 1 d .
H19 H 0.5815 0.7164 0.2052 0.038 Uiso 1 1 calc R
C20 C 0.4093(4) 0.7136(3) 0.1933(2) 0.0312(11) Uani 1 1 d .
H20 H 0.4000 0.6996 0.2392 0.037 Uiso 1 1 calc R
C21 C 0.3284(4) 0.7235(3) 0.1481(2) 0.0290(10) Uani 1 1 d .
H21 H 0.2547 0.7176 0.1578 0.035 Uiso 1 1 calc R
C22 C 0.1363(4) 0.7739(3) 0.0615(2) 0.0301(10) Uani 1 1 d .
C23 C 0.0793(4) 0.8620(3) 0.0610(2) 0.0335(11) Uani 1 1 d .
H23 H 0.1083 0.9136 0.0385 0.040 Uiso 1 1 calc R
C24 C -0.0271(4) 0.8781(4) 0.0949(3) 0.0389(13) Uani 1 1 d .
H24 H -0.0592 0.9389 0.0912 0.047 Uiso 1 1 calc R
C25 C -0.0831(4) 0.8044(4) 0.1333(2) 0.0347(12) Uani 1 1 d .
H25 H -0.1478 0.8163 0.1539 0.042 Uiso 1 1 calc R
C26 C -0.0308(4) 0.7166(4) 0.1355(3) 0.0355(12) Uani 1 1 d .
H26 H -0.0605 0.6656 0.1583 0.043 Uiso 1 1 calc R
C27 C 0.0755(4) 0.7022(4) 0.1011(2) 0.0343(11) Uani 1 1 d .
H27 H 0.1068 0.6411 0.1050 0.041 Uiso 1 1 calc R
C28 C 0.2642(4) 0.6514(3) -0.0233(2) 0.0298(11) Uani 1 1 d .
C29 C 0.3629(4) 0.6005(3) -0.0445(2) 0.0338(11) Uani 1 1 d .
H29 H 0.4323 0.6284 -0.0305 0.041 Uiso 1 1 calc R
C30 C 0.3647(5) 0.5160(4) -0.0829(3) 0.0363(12) Uani 1 1 d .
H30 H 0.4309 0.4885 -0.0940 0.044 Uiso 1 1 calc R
C31 C 0.2673(5) 0.4789(4) -0.1017(3) 0.0437(14) Uani 1 1 d .
H31 H 0.2608 0.4225 -0.1276 0.052 Uiso 1 1 calc R
C32 C 0.1675(5) 0.5263(4) -0.0821(3) 0.0459(15) Uani 1 1 d .
H32 H 0.0986 0.4977 -0.0965 0.055 Uiso 1 1 calc R
C33 C 0.1664(5) 0.6107(3) -0.0437(3) 0.0392(13) Uani 1 1 d .
H33 H 0.0996 0.6373 -0.0329 0.047 Uiso 1 1 calc R
C34 C 0.2979(4) 0.8434(3) -0.0321(2) 0.0301(10) Uani 1 1 d .
C35 C 0.2914(4) 0.8396(4) -0.1034(3) 0.0343(11) Uani 1 1 d .
H35 H 0.2788 0.7804 -0.1252 0.041 Uiso 1 1 calc R
C36 C 0.3033(4) 0.9220(4) -0.1456(3) 0.0423(14) Uani 1 1 d .
H36 H 0.2970 0.9158 -0.1937 0.051 Uiso 1 1 calc R
C37 C 0.3238(4) 1.0104(4) -0.1157(3) 0.0421(13) Uani 1 1 d .
H37 H 0.3287 1.0650 -0.1428 0.050 Uiso 1 1 calc R
C38 C 0.3364(4) 1.0155(4) -0.0468(3) 0.0407(13) Uani 1 1 d .
H38 H 0.3537 1.0741 -0.0251 0.049 Uiso 1 1 calc R
C39 C 0.3239(4) 0.9335(3) -0.0064(3) 0.0358(12) Uani 1 1 d .
H39 H 0.3340 0.9408 0.0416 0.043 Uiso 1 1 calc R
B1 B 0.2634(5) 0.7532(4) 0.0209(3) 0.0282(12) Uani 1 1 d .

loop_
_atom_site_aniso_label
_atom_site_aniso_U_11
_atom_site_aniso_U_22
_atom_site_aniso_U_33
_atom_site_aniso_U_23
_atom_site_aniso_U_13
_atom_site_aniso_U_12
Ru1 0.02233(18) 0.02090(19) 0.01637(18) 0.00041(13) -0.00544(13) 0.00073(14)
S1 0.0239(5) 0.0248(6) 0.0181(5) 0.0005(4) -0.0049(4) 0.0026(4)
N1 0.033(2) 0.032(2) 0.031(2) 0.0020(18) -0.0142(17) 0.0023(17)
C1 0.025(2) 0.029(2) 0.027(2) 0.0053(19) -0.0098(18) 0.0021(18)
C2 0.035(2) 0.026(2) 0.019(2) 0.0035(18) -0.0118(18) 0.0059(19)
C3 0.030(2) 0.024(2) 0.023(2) 0.0043(18) -0.0094(18) 0.0042(19)
C4 0.034(2) 0.025(2) 0.024(2) 0.0029(18) -0.0078(19) 0.0084(19)
C5 0.026(2) 0.038(3) 0.026(2) 0.004(2) -0.0114(18) 0.005(2)
C6 0.036(3) 0.035(3) 0.042(3) 0.005(2) -0.023(2) -0.003(2)
C7 0.043(3) 0.036(3) 0.022(2) -0.003(2) -0.008(2) 0.006(2)
C8 0.042(3) 0.027(3) 0.035(3) 0.010(2) -0.009(2) -0.004(2)
C9 0.054(3) 0.034(3) 0.030(3) -0.005(2) -0.011(2) 0.013(2)
C10 0.029(2) 0.058(4) 0.036(3) 0.010(3) -0.006(2) 0.003(2)
C11 0.033(2) 0.033(3) 0.028(2) 0.002(2) -0.007(2) -0.002(2)
C12 0.034(2) 0.029(3) 0.028(2) 0.008(2) -0.006(2) -0.002(2)
C13 0.044(3) 0.029(3) 0.045(3) 0.009(2) -0.012(2) -0.003(2)
C14 0.039(3) 0.032(3) 0.041(3) -0.001(2) -0.015(2) -0.003(2)
C15 0.045(3) 0.022(2) 0.035(3) -0.007(2) -0.022(2) 0.005(2)
C16 0.032(2) 0.021(2) 0.027(2) -0.0033(18) -0.0038(19) 0.0012(18)
C17 0.041(3) 0.022(2) 0.025(2) -0.0010(18) -0.002(2) 0.002(2)
C18 0.035(2) 0.022(2) 0.030(2) -0.0048(18) -0.003(2) 0.0027(18)
C19 0.040(3) 0.026(2) 0.025(2) -0.0026(19) -0.008(2) 0.002(2)
C20 0.048(3) 0.023(2) 0.021(2) 0.0010(18) -0.003(2) -0.002(2)
C21 0.031(2) 0.023(2) 0.031(2) 0.0010(19) -0.0034(19) 0.0003(19)
C22 0.032(2) 0.028(2) 0.028(2) -0.0010(19) -0.0093(19) 0.001(2)
C23 0.040(3) 0.027(3) 0.029(2) -0.003(2) -0.010(2) -0.004(2)
C24 0.041(3) 0.034(3) 0.037(3) -0.011(2) -0.016(2) 0.006(2)
C25 0.028(2) 0.049(3) 0.025(2) -0.006(2) -0.0085(19) 0.000(2)
C26 0.034(2) 0.038(3) 0.030(2) 0.002(2) -0.012(2) -0.007(2)
C27 0.034(2) 0.030(3) 0.034(3) 0.001(2) -0.013(2) 0.002(2)
C28 0.046(3) 0.021(2) 0.019(2) 0.0060(17) -0.008(2) 0.001(2)
C29 0.048(3) 0.028(3) 0.025(2) -0.0005(19) -0.001(2) -0.003(2)
C30 0.050(3) 0.030(3) 0.029(3) -0.001(2) 0.003(2) 0.002(2)
C31 0.069(4) 0.023(3) 0.033(3) -0.003(2) -0.016(3) 0.000(3)
C32 0.060(3) 0.030(3) 0.040(3) -0.001(2) -0.025(3) 0.000(3)
C33 0.051(3) 0.022(2) 0.039(3) -0.002(2) -0.017(2) 0.007(2)
C34 0.030(2) 0.027(2) 0.031(2) 0.004(2) -0.0046(19) 0.0006(19)
C35 0.027(2) 0.035(3) 0.037(3) 0.006(2) -0.009(2) -0.005(2)
C36 0.029(2) 0.057(4) 0.037(3) 0.018(3) -0.010(2) -0.003(2)
C37 0.034(3) 0.030(3) 0.059(4) 0.017(3) -0.008(2) 0.001(2)
C38 0.040(3) 0.029(3) 0.051(3) 0.003(2) -0.003(2) 0.003(2)
C39 0.048(3) 0.020(2) 0.038(3) 0.004(2) -0.002(2) 0.001(2)
B1 0.037(3) 0.019(3) 0.026(3) 0.005(2) -0.008(2) 0.001(2)

loop_
_atom_type_symbol
_atom_type_description
_atom_type_scat_dispersion_real
_atom_type_scat_dispersion_imag
_atom_type_scat_source
C C 0.0033 0.0016 'International Tables Vol C Tables 4.2.6.8 and 6.1.1.4'
H H 0.0000 0.0000 'International Tables Vol C Tables 4.2.6.8 and 6.1.1.4'
B B 0.0013 0.0007 'International Tables Vol C Tables 4.2.6.8 and 6.1.1.4'
N N 0.0061 0.0033 'International Tables Vol C Tables 4.2.6.8 and 6.1.1.4'
S S 0.1246 0.1234 'International Tables Vol C Tables 4.2.6.8 and 6.1.1.4'
Ru Ru -1.2594 0.8363 'International Tables Vol C Tables 4.2.6.8 and 6.1.1.4'

loop_
_geom_angle_atom_site_label_1
_geom_angle_atom_site_label_2
_geom_angle_atom_site_label_3
_geom_angle
_geom_angle_site_symmetry_1
_geom_angle_site_symmetry_3
C1 Ru1 C2 43.86(19) . .
C1 Ru1 C5 42.71(19) . .
C2 Ru1 C5 74.43(18) . .
C1 Ru1 N1 93.09(17) . .
C2 Ru1 N1 119.59(16) . .
C5 Ru1 N1 102.49(17) . .
C1 Ru1 C4 65.79(18) . .
C2 Ru1 C4 69.04(17) . .
C5 Ru1 C4 38.80(18) . .
N1 Ru1 C4 139.80(18) . .
C1 Ru1 C3 66.79(18) . .
C2 Ru1 C3 37.80(17) . .
C5 Ru1 C3 70.81(18) . .
N1 Ru1 C3 157.00(15) . .
C4 Ru1 C3 42.82(18) . .
C1 Ru1 S1 123.23(15) . .
C2 Ru1 S1 83.42(13) . .
C5 Ru1 S1 154.76(14) . .
N1 Ru1 S1 98.85(11) . .
C4 Ru1 S1 121.35(14) . .
C3 Ru1 S1 84.31(12) . .
C1 Ru1 S1 118.48(15) . 2_656
C2 Ru1 S1 158.33(13) . 2_656
C5 Ru1 S1 83.98(13) . 2_656
N1 Ru1 S1 66.52(11) . 2_656
C4 Ru1 S1 92.95(13) . 2_656
C3 Ru1 S1 132.07(13) . 2_656
S1 Ru1 S1 117.18(4) . 2_656
C1 Ru1 Ru1 177.01(15) . 2_656
C2 Ru1 Ru1 138.75(13) . 2_656
C5 Ru1 Ru1 134.62(13) . 2_656
N1 Ru1 Ru1 86.27(9) . 2_656
C4 Ru1 Ru1 113.01(12) . 2_656
C3 Ru1 Ru1 114.40(11) . 2_656
S1 Ru1 Ru1 59.77(3) . 2_656
S1 Ru1 Ru1 58.60(3) 2_656 2_656
C11 S1 Ru1 99.09(17) 2_656 .
C11 S1 Ru1 84.43(17) 2_656 2_656
Ru1 S1 Ru1 61.63(4) . 2_656
C15 N1 C11 119.2(4) . .
C15 N1 Ru1 136.0(4) . .
C11 N1 Ru1 104.7(3) . .
C6 C1 C5 120.8(5) . .
C6 C1 C2 123.0(4) . .
C5 C1 C2 116.2(4) . .
C6 C1 Ru1 120.3(3) . .
C5 C1 Ru1 74.9(2) . .
C2 C1 Ru1 73.6(2) . .
C3 C2 C1 103.0(4) . .
C3 C2 C7 123.7(4) . .
C1 C2 C7 133.2(4) . .
C3 C2 Ru1 73.8(2) . .
C1 C2 Ru1 62.5(2) . .
C7 C2 Ru1 130.4(3) . .
C2 C3 C8 118.6(4) . .
C2 C3 C4 108.4(4) . .
C8 C3 C4 132.8(4) . .
C2 C3 Ru1 68.4(2) . .
C8 C3 Ru1 134.1(3) . .
C4 C3 Ru1 67.4(2) . .
C5 C4 C9 118.0(5) . .
C5 C4 C3 112.6(4) . .
C9 C4 C3 129.2(4) . .
C5 C4 Ru1 69.9(3) . .
C9 C4 Ru1 132.9(3) . .
C3 C4 Ru1 69.8(2) . .
C4 C5 C1 99.9(4) . .
C4 C5 C10 127.2(4) . .
C1 C5 C10 132.7(4) . .
C4 C5 Ru1 71.3(2) . .
C1 C5 Ru1 62.4(2) . .
C10 C5 Ru1 131.0(3) . .
C1 C6 H6A 109.5 . .
C1 C6 H6B 109.5 . .
H6A C6 H6B 109.5 . .
C1 C6 H6C 109.5 . .
H6A C6 H6C 109.5 . .
H6B C6 H6C 109.5 . .
C2 C7 H7A 109.5 . .
C2 C7 H7B 109.5 . .
H7A C7 H7B 109.5 . .
C2 C7 H7C 109.5 . .
H7A C7 H7C 109.5 . .
H7B C7 H7C 109.5 . .
C3 C8 H8A 109.5 . .
C3 C8 H8B 109.5 . .
H8A C8 H8B 109.5 . .
C3 C8 H8C 109.5 . .
H8A C8 H8C 109.5 . .
H8B C8 H8C 109.5 . .
C4 C9 H9A 109.5 . .
C4 C9 H9B 109.5 . .
H9A C9 H9B 109.5 . .
C4 C9 H9C 109.5 . .
H9A C9 H9C 109.5 . .
H9B C9 H9C 109.5 . .
C5 C10 H10A 109.5 . .
C5 C10 H10B 109.5 . .
H10A C10 H10B 109.5 . .
C5 C10 H10C 109.5 . .
H10A C10 H10C 109.5 . .
H10B C10 H10C 109.5 . .
C12 C11 N1 127.5(4) . .
C12 C11 S1 128.5(4) . 2_656
N1 C11 S1 104.0(3) . 2_656
C13 C12 C11 114.1(5) . .
C13 C12 H12 122.9 . .
C11 C12 H12 122.9 . .
C12 C13 C14 119.5(5) . .
C12 C13 H13 120.3 . .
C14 C13 H13 120.3 . .
C15 C14 C13 122.9(5) . .
C15 C14 H14 118.5 . .
C13 C14 H14 118.5 . .
N1 C15 C14 116.8(5) . .
N1 C15 H15 121.6 . .
C14 C15 H15 121.6 . .
B1 C16 C21 117.5(4) . .
B1 C16 C17 116.2(4) . .
C21 C16 C17 126.2(4) . .
C18 C17 C16 118.4(5) . .
C18 C17 H17 120.8 . .
C16 C17 H17 120.8 . .
C17 C18 C19 113.7(5) . .
C17 C18 H18 123.2 . .
C19 C18 H18 123.2 . .
C18 C19 C20 129.6(4) . .
C18 C19 H19 115.2 . .
C20 C19 H19 115.2 . .
C21 C20 C19 116.4(5) . .
C21 C20 H20 121.8 . .
C19 C20 H20 121.8 . .
C20 C21 C16 115.6(5) . .
C20 C21 H21 122.2 . .
C16 C21 H21 122.2 . .
C23 C22 C27 108.6(4) . .
C23 C22 B1 124.6(4) . .
C27 C22 B1 126.9(4) . .
C22 C23 C24 124.0(5) . .
C22 C23 H23 118.0 . .
C24 C23 H23 118.0 . .
C25 C24 C23 124.9(5) . .
C25 C24 H24 117.6 . .
C23 C24 H24 117.6 . .
C26 C25 C24 113.6(5) . .
C26 C25 H25 123.2 . .
C24 C25 H25 123.2 . .
C25 C26 C27 120.5(5) . .
C25 C26 H26 119.7 . .
C27 C26 H26 119.7 . .
C22 C27 C26 128.4(4) . .
C22 C27 H27 115.8 . .
C26 C27 H27 115.8 . .
C33 C28 C29 115.1(4) . .
C33 C28 B1 117.5(5) . .
C29 C28 B1 127.5(4) . .
C30 C29 C28 128.1(5) . .
C30 C29 H29 115.9 . .
C28 C29 H29 115.9 . .
C31 C30 C29 114.7(5) . .
C31 C30 H30 122.7 . .
C29 C30 H30 122.7 . .
C30 C31 C32 119.3(5) . .
C30 C31 H31 120.4 . .
C32 C31 H31 120.4 . .
C33 C32 C31 125.7(5) . .
C33 C32 H32 117.1 . .
C31 C32 H32 117.1 . .
C28 C33 C32 117.2(5) . .
C28 C33 H33 121.4 . .
C32 C33 H33 121.4 . .
C39 C34 C35 112.5(5) . .
C39 C34 B1 121.2(4) . .
C35 C34 B1 126.0(4) . .
C34 C35 C36 123.1(5) . .
C34 C35 H35 118.5 . .
C36 C35 H35 118.5 . .
C37 C36 C35 120.5(5) . .
C37 C36 H36 119.8 . .
C35 C36 H36 119.8 . .
C38 C37 C36 117.8(5) . .
C38 C37 H37 121.1 . .
C36 C37 H37 121.1 . .
C37 C38 C39 120.7(5) . .
C37 C38 H38 119.7 . .
C39 C38 H38 119.7 . .
C34 C39 C38 125.3(5) . .
C34 C39 H39 117.4 . .
C38 C39 H39 117.4 . .
C16 B1 C28 105.6(4) . .
C16 B1 C34 106.3(4) . .
C28 B1 C34 107.6(4) . .
C16 B1 C22 107.1(4) . .
C28 B1 C22 114.6(4) . .
C34 B1 C22 114.9(4) . .

loop_
_geom_bond_atom_site_label_1
_geom_bond_atom_site_label_2
_geom_bond_distance
_geom_bond_site_symmetry_2
Ru1 C1 1.971(4) .
Ru1 C2 2.132(4) .
Ru1 C5 2.148(4) .
Ru1 N1 2.163(4) .
Ru1 C4 2.167(4) .
Ru1 C3 2.203(4) .
Ru1 S1 2.4218(13) .
Ru1 S1 2.4512(12) 2_656
Ru1 Ru1 2.4964(10) 2_656
S1 C11 1.778(5) 2_656
S1 Ru1 2.4512(12) 2_656
N1 C15 1.339(6) .
N1 C11 1.436(6) .
C1 C6 1.438(7) .
C1 C5 1.509(7) .
C1 C2 1.540(7) .
C2 C3 1.406(6) .
C2 C7 1.648(7) .
C3 C8 1.584(7) .
C3 C4 1.596(7) .
C4 C5 1.433(7) .
C4 C9 1.526(7) .
C5 C10 1.671(7) .
C6 H6A 0.9600 .
C6 H6B 0.9600 .
C6 H6C 0.9600 .
C7 H7A 0.9600 .
C7 H7B 0.9600 .
C7 H7C 0.9600 .
C8 H8A 0.9600 .
C8 H8B 0.9600 .
C8 H8C 0.9600 .
C9 H9A 0.9600 .
C9 H9B 0.9600 .
C9 H9C 0.9600 .
C10 H10A 0.9600 .
C10 H10B 0.9600 .
C10 H10C 0.9600 .
C11 C12 1.415(7) .
C11 S1 1.778(5) 2_656
C12 C13 1.397(7) .
C12 H12 0.9300 .
C13 C14 1.470(8) .
C13 H13 0.9300 .
C14 C15 1.461(7) .
C14 H14 0.9300 .
C15 H15 0.9300 .
C16 B1 1.469(6) .
C16 C21 1.488(7) .
C16 C17 1.490(7) .
C17 C18 1.238(6) .
C17 H17 0.9300 .
C18 C19 1.465(7) .
C18 H18 0.9300 .
C19 C20 1.475(7) .
C19 H19 0.9300 .
C20 C21 1.235(6) .
C20 H20 0.9300 .
C21 H21 0.9300 .
C22 C23 1.405(7) .
C22 C27 1.500(7) .
C22 B1 1.821(8) .
C23 C24 1.521(8) .
C23 H23 0.9300 .
C24 C25 1.475(8) .
C24 H24 0.9300 .
C25 C26 1.373(7) .
C25 H25 0.9300 .
C26 C27 1.523(7) .
C26 H26 0.9300 .
C27 H27 0.9300 .
C28 C33 1.321(7) .
C28 C29 1.480(7) .
C28 B1 1.658(7) .
C29 C30 1.394(7) .
C29 H29 0.9300 .
C30 C31 1.291(7) .
C30 H30 0.9300 .
C31 C32 1.458(8) .
C31 H31 0.9300 .
C32 C33 1.392(7) .
C32 H32 0.9300 .
C33 H33 0.9300 .
C34 C39 1.372(7) .
C34 C35 1.376(7) .
C34 B1 1.705(7) .
C35 C36 1.426(7) .
C35 H35 0.9300 .
C36 C37 1.371(8) .
C36 H36 0.9300 .
C37 C38 1.326(8) .
C37 H37 0.9300 .
C38 C39 1.403(7) .
C38 H38 0.9300 .
C39 H39 0.9300 .
